data_1514930
loop_
_publ_author_name
'Ivanova, Bojidarka B.'

_publ_section_title
;
 Matrixes in UV-MALDI mass spectrometry -- crystals of organic salts
 versus co-crystals of neutral polyfunctional carboxylic acids
;
_journal_issue 8
_journal_name_full 'Analytical Methods'
_journal_page_first 2247
_journal_paper_doi 10.1039/c2ay25090j
_journal_volume 4
_journal_year 2012
_chemical_formula_moiety 'C6 H7 N2 O, 0.5(C4 O4)'
_chemical_formula_sum 'C8 H7 N2 O3'
_chemical_formula_weight 179.16
_space_group_IT_number 15
_symmetry_cell_setting monoclinic
_symmetry_space_group_name_Hall '-C 2yc'
_symmetry_space_group_name_H-M 'C 1 2/c 1'
_atom_sites_solution_hydrogens geom
_atom_sites_solution_primary direct
_atom_sites_solution_secondary difmap
_audit_creation_method SHELXL-97
_cell_angle_alpha 90.00
_cell_angle_beta 101.972(8)
_cell_angle_gamma 90.00
_cell_formula_units_Z 8
_cell_length_a 21.047(6)
_cell_length_b 8.368(2)
_cell_length_c 9.364(2)
_cell_measurement_reflns_used 1423
_cell_measurement_temperature 199(2)
_cell_measurement_theta_max 25.16
_cell_measurement_theta_min 1.98
_cell_volume 1613.3(7)
_computing_cell_refinement 'Bruker SAINT'
_computing_data_collection 'Bruker GIS'
_computing_data_reduction 'Bruker SAINT'
_computing_molecular_graphics 'Bruker APEX2'
_computing_structure_refinement 'SHELXL-97 (Sheldrick, 2008)'
_computing_structure_solution 'SHELXS-97 (Sheldrick, 2008)'
_diffrn_ambient_temperature 199(2)
_diffrn_measured_fraction_theta_full 0.988
_diffrn_measured_fraction_theta_max 0.988
_diffrn_measurement_device_type 'Bruker SMART X2S'
_diffrn_measurement_method '\w scans'
_diffrn_radiation_monochromator 'doubly curved silicon crystal'
_diffrn_radiation_source 'micro-focus sealed tube'
_diffrn_radiation_type MoK\a
_diffrn_radiation_wavelength 0.71073
_diffrn_reflns_av_R_equivalents 0.0289
_diffrn_reflns_av_sigmaI/netI 0.0261
_diffrn_reflns_limit_h_max 25
_diffrn_reflns_limit_h_min -24
_diffrn_reflns_limit_k_max 9
_diffrn_reflns_limit_k_min -10
_diffrn_reflns_limit_l_max 10
_diffrn_reflns_limit_l_min -11
_diffrn_reflns_number 4877
_diffrn_reflns_theta_full 25.16
_diffrn_reflns_theta_max 25.16
_diffrn_reflns_theta_min 1.98
_exptl_absorpt_coefficient_mu 0.116
_exptl_absorpt_correction_T_max 0.9761
_exptl_absorpt_correction_T_min 0.9577
_exptl_absorpt_correction_type multi-scan
_exptl_crystal_colour colorless
_exptl_crystal_density_diffrn 1.475
_exptl_crystal_density_method 'not measured'
_exptl_crystal_description plate
_exptl_crystal_F_000 744
_exptl_crystal_size_max 0.47
_exptl_crystal_size_mid 0.31
_exptl_crystal_size_min 0.21
_refine_diff_density_max 0.156
_refine_diff_density_min -0.176
_refine_diff_density_rms 0.035
_refine_ls_extinction_method none
_refine_ls_goodness_of_fit_ref 0.687
_refine_ls_hydrogen_treatment constr
_refine_ls_matrix_type full
_refine_ls_number_parameters 119
_refine_ls_number_reflns 1423
_refine_ls_number_restraints 0
_refine_ls_restrained_S_all 0.687
_refine_ls_R_factor_all 0.0477
_refine_ls_R_factor_gt 0.0360
_refine_ls_shift/su_max 0.001
_refine_ls_shift/su_mean 0.000
_refine_ls_structure_factor_coef Fsqd
_refine_ls_weighting_details 'calc w=1/[\s^2^(Fo^2^)+(0.1080P)^2^+2.0956P] where P=(Fo^2^+2Fc^2^)/3'
_refine_ls_weighting_scheme calc
_refine_ls_wR_factor_gt 0.1061
_refine_ls_wR_factor_ref 0.1220
_reflns_number_gt 1137
_reflns_number_total 1423
_reflns_threshold_expression >2sigma(I)
_cod_data_source_file c2ay25090j.txt
_cod_data_source_block bi119
_cod_depositor_comments
;
The following automatic conversions were performed:

'_symmetry_cell_setting' value 'Monoclinic' changed to 'monoclinic'
according to
/usr/data/users/saulius/automatic-downloads/retrospective/RSC/lib/dictionaries/cif_core.dic
dictionary named 'cif_core.dic' version 2.4.2 from 2011-04-26.

Automatic conversion script
Id: cif_fix_values 2281 2013-09-26 08:29:07Z andrius 


 Removing Professor Michael Spiteller's name from the authors' list as
 requested in the addendum
 http://www.rsc.org/suppdata/ay/c2/c2ay25090j/addition.htm

 Saulius Gra\<zulis
 2014-10-05

;
_cod_original_cell_volume 1613.2(7)
_cod_original_sg_symbol_Hall '- C 2yc'
_cod_original_sg_symbol_H-M 'C 2/c'
_cod_database_code 1514930

loop_
_symmetry_equiv_pos_as_xyz
'x, y, z'
'-x, y, -z+1/2'
'x+1/2, y+1/2, z'
'-x+1/2, y+1/2, -z+1/2'
'-x, -y, -z'
'x, -y, z-1/2'
'-x+1/2, -y+1/2, -z'
'x+1/2, -y+1/2, z-1/2'

loop_
_atom_site_label
_atom_site_type_symbol
_atom_site_fract_x
_atom_site_fract_y
_atom_site_fract_z
_atom_site_U_iso_or_equiv
_atom_site_adp_type
_atom_site_occupancy
_atom_site_symmetry_multiplicity
_atom_site_calc_flag
_atom_site_refinement_flags
O1 O 0.79802(7) 0.62349(16) 0.78827(16) 0.0561(4) Uani 1 1 d .
H1 H 0.8295 0.5701 0.8342 0.084 Uiso 1 1 calc R
O2 O 1.10817(6) 0.55090(17) 1.07104(18) 0.0606(5) Uani 1 1 d .
O3 O 1.01278(7) 0.23864(15) 1.06770(16) 0.0553(4) Uani 1 1 d .
N1 N 0.76210(7) 0.53059(19) 0.67830(16) 0.0454(4) Uani 1 1 d .
N2 N 0.59124(7) 0.56935(18) 0.26475(16) 0.0415(4) Uani 1 1 d .
H2 H 0.5662 0.6330 0.2025 0.050 Uiso 1 1 calc R
C8 C 1.00683(9) 0.3827(2) 1.03225(19) 0.0402(4) Uani 1 1 d .
C1 C 0.71768(9) 0.6134(2) 0.59836(19) 0.0424(5) Uani 1 1 d .
H1A H 0.7137 0.7240 0.6179 0.051 Uiso 1 1 calc R
C2 C 0.67287(8) 0.5387(2) 0.47693(18) 0.0375(4) Uani 1 1 d .
C3 C 0.63180(8) 0.6338(2) 0.3782(2) 0.0408(4) Uani 1 1 d .
H3 H 0.6325 0.7464 0.3913 0.049 Uiso 1 1 calc R
C4 C 0.58706(9) 0.4124(2) 0.2417(2) 0.0447(5) Uani 1 1 d .
H4 H 0.5577 0.3704 0.1594 0.054 Uiso 1 1 calc R
C5 C 0.66891(9) 0.3749(2) 0.4556(2) 0.0443(5) Uani 1 1 d .
H5 H 0.6961 0.3058 0.5221 0.053 Uiso 1 1 calc R
C6 C 0.62573(10) 0.3119(2) 0.3383(2) 0.0490(5) Uani 1 1 d .
H6 H 0.6227 0.1994 0.3243 0.059 Uiso 1 1 calc R
C7 C 1.04894(8) 0.5205(2) 1.03359(19) 0.0418(4) Uani 1 1 d .

loop_
_atom_site_aniso_label
_atom_site_aniso_U_11
_atom_site_aniso_U_22
_atom_site_aniso_U_33
_atom_site_aniso_U_23
_atom_site_aniso_U_13
_atom_site_aniso_U_12
O1 0.0532(9) 0.0469(9) 0.0568(9) -0.0085(6) -0.0152(7) 0.0053(6)
O2 0.0357(7) 0.0481(8) 0.0858(11) 0.0090(7) -0.0156(7) -0.0016(6)
O3 0.0507(8) 0.0336(7) 0.0695(9) 0.0134(6) -0.0152(7) 0.0023(6)
N1 0.0422(9) 0.0461(9) 0.0432(9) -0.0034(7) -0.0022(7) 0.0018(7)
N2 0.0365(8) 0.0426(9) 0.0415(8) 0.0071(7) -0.0009(6) 0.0090(6)
C8 0.0401(9) 0.0320(9) 0.0412(10) 0.0031(7) -0.0082(8) 0.0035(7)
C1 0.0400(10) 0.0420(10) 0.0425(10) 0.0013(8) 0.0024(8) 0.0055(7)
C2 0.0340(9) 0.0419(10) 0.0363(9) 0.0034(7) 0.0066(7) 0.0065(7)
C3 0.0383(9) 0.0362(10) 0.0450(10) 0.0023(8) 0.0023(8) 0.0066(7)
C4 0.0418(10) 0.0478(11) 0.0426(10) -0.0007(8) 0.0043(8) 0.0018(8)
C5 0.0461(10) 0.0424(11) 0.0423(10) 0.0074(8) 0.0047(8) 0.0118(8)
C6 0.0568(12) 0.0370(10) 0.0511(11) 0.0008(8) 0.0059(9) 0.0036(8)
C7 0.0365(9) 0.0360(9) 0.0447(10) 0.0027(8) -0.0103(7) 0.0025(7)

loop_
_atom_type_symbol
_atom_type_description
_atom_type_scat_dispersion_real
_atom_type_scat_dispersion_imag
_atom_type_scat_source
C C 0.0033 0.0016 'International Tables Vol C Tables 4.2.6.8 and 6.1.1.4'
H H 0.0000 0.0000 'International Tables Vol C Tables 4.2.6.8 and 6.1.1.4'
N N 0.0061 0.0033 'International Tables Vol C Tables 4.2.6.8 and 6.1.1.4'
O O 0.0106 0.0060 'International Tables Vol C Tables 4.2.6.8 and 6.1.1.4'

loop_
_geom_angle_atom_site_label_1
_geom_angle_atom_site_label_2
_geom_angle_atom_site_label_3
_geom_angle
_geom_angle_site_symmetry_3
N1 O1 H1 109.5 .
C1 N1 O1 110.65(16) .
C4 N2 C3 122.61(15) .
C4 N2 H2 118.7 .
C3 N2 H2 118.7 .
O3 C8 C7 137.40(17) .
O3 C8 C7 132.64(17) 5_767
C7 C8 C7 89.94(14) 5_767
N1 C1 C2 120.10(17) .
N1 C1 H1A 120.0 .
C2 C1 H1A 120.0 .
C3 C2 C5 117.60(16) .
C3 C2 C1 119.29(17) .
C5 C2 C1 123.11(16) .
N2 C3 C2 120.67(17) .
N2 C3 H3 119.7 .
C2 C3 H3 119.7 .
N2 C4 C6 119.21(17) .
N2 C4 H4 120.4 .
C6 C4 H4 120.4 .
C6 C5 C2 120.27(17) .
C6 C5 H5 119.9 .
C2 C5 H5 119.9 .
C4 C6 C5 119.60(19) .
C4 C6 H6 120.2 .
C5 C6 H6 120.2 .
O2 C7 C8 137.33(16) .
O2 C7 C8 132.60(17) 5_767
C8 C7 C8 90.06(14) 5_767

loop_
_geom_bond_atom_site_label_1
_geom_bond_atom_site_label_2
_geom_bond_distance
_geom_bond_site_symmetry_2
O1 N1 1.3832(19) .
O1 H1 0.8400 .
O2 C7 1.249(2) .
O3 C8 1.250(2) .
N1 C1 1.275(2) .
N2 C4 1.331(2) .
N2 C3 1.331(2) .
N2 H2 0.8800 .
C8 C7 1.453(3) .
C8 C7 1.454(2) 5_767
C1 C2 1.459(3) .
C1 H1A 0.9500 .
C2 C3 1.380(2) .
C2 C5 1.385(3) .
C3 H3 0.9500 .
C4 C6 1.372(3) .
C4 H4 0.9500 .
C5 C6 1.377(3) .
C5 H5 0.9500 .
C6 H6 0.9500 .
C7 C8 1.454(2) 5_767
